data_2235950
loop_
_publ_author_name
'Kalashetti, Mallikarjun B.'
'Fathima, Nikhath'
'Khan, Ashraf Y.'
'Begum, Noor Shahina'
'Khazi, I. M.'

_publ_section_title
;
 4-Imino-2,7-dimethyl-5,6,7,8-tetrahydro-4<i>H</i>-1-benzothieno[2,3-<i>d</i>]pyrimidin-3-amine
;
_journal_coeditor_code PV2567
_journal_issue 8
_journal_name_full 'Acta Crystallographica Section E'
_journal_page_first o2468
_journal_paper_doi 10.1107/S1600536812031893
_journal_volume 68
_journal_year 2012
_chemical_formula_iupac 'C12 H16 N4 S'
_chemical_formula_moiety 'C12 H16 N4 S'
_chemical_formula_sum 'C12 H16 N4 S'
_chemical_formula_weight 248.35
_chemical_name_systematic
;
4-Imino-2,7-dimethyl-5,6,7,8-tetrahydro-4<i>H</i>-
1-benzothieno[2,3-<i>d</i>]pyrimidin-3-amine
;
_space_group_IT_number 2
_symmetry_cell_setting triclinic
_symmetry_space_group_name_Hall '-P 1'
_symmetry_space_group_name_H-M 'P -1'
_atom_sites_solution_hydrogens geom
_atom_sites_solution_primary direct
_atom_sites_solution_secondary difmap
_cell_angle_alpha 97.221(4)
_cell_angle_beta 102.820(4)
_cell_angle_gamma 112.482(3)
_cell_formula_units_Z 2
_cell_length_a 6.7514(5)
_cell_length_b 8.7139(6)
_cell_length_c 11.8309(9)
_cell_measurement_reflns_used 2641
_cell_measurement_temperature 296(2)
_cell_measurement_theta_max 27.00
_cell_measurement_theta_min 1.82
_cell_volume 609.73(8)
_computing_cell_refinement 'SAINT-Plus (Bruker, 1998)'
_computing_data_collection 'SMART (Bruker, 1998)'
_computing_data_reduction 'SAINT-Plus (Bruker, 1998)'
_computing_molecular_graphics 'ORTEP-3 (Farrugia, 1997) and CAMERON (Watkin <i>et al.</i>, 1996)'
_computing_publication_material 'WinGX (Farrugia, 1999)'
_computing_structure_refinement 'SHELXL97 (Sheldrick, 2008)'
_computing_structure_solution 'SHELXS97 (Sheldrick, 2008)'
_diffrn_ambient_temperature 296(2)
_diffrn_measured_fraction_theta_full 0.994
_diffrn_measured_fraction_theta_max 0.994
_diffrn_measurement_device_type 'Bruker SMART APEX CCD detector'
_diffrn_measurement_method '\w scans'
_diffrn_radiation_monochromator graphite
_diffrn_radiation_source 'fine-focus sealed tube'
_diffrn_radiation_type MoK\a
_diffrn_radiation_wavelength 0.71073
_diffrn_reflns_av_R_equivalents 0.0176
_diffrn_reflns_av_sigmaI/netI 0.0137
_diffrn_reflns_limit_h_max 8
_diffrn_reflns_limit_h_min -8
_diffrn_reflns_limit_k_max 11
_diffrn_reflns_limit_k_min -11
_diffrn_reflns_limit_l_max 15
_diffrn_reflns_limit_l_min -15
_diffrn_reflns_number 11883
_diffrn_reflns_theta_full 27.00
_diffrn_reflns_theta_max 27.00
_diffrn_reflns_theta_min 1.82
_exptl_absorpt_coefficient_mu 0.249
_exptl_absorpt_correction_T_max 0.9613
_exptl_absorpt_correction_T_min 0.9566
_exptl_absorpt_correction_type multi-scan
_exptl_absorpt_process_details '(SADABS; Bruker, 1998)'
_exptl_crystal_colour yellow
_exptl_crystal_density_diffrn 1.353
_exptl_crystal_density_method 'not measured'
_exptl_crystal_description block
_exptl_crystal_F_000 264
_exptl_crystal_size_max 0.18
_exptl_crystal_size_mid 0.16
_exptl_crystal_size_min 0.16
_refine_diff_density_max 0.227
_refine_diff_density_min -0.310
_refine_ls_extinction_method none
_refine_ls_goodness_of_fit_ref 1.082
_refine_ls_hydrogen_treatment constr
_refine_ls_matrix_type full
_refine_ls_number_parameters 184
_refine_ls_number_reflns 2641
_refine_ls_number_restraints 0
_refine_ls_restrained_S_all 1.082
_refine_ls_R_factor_all 0.0423
_refine_ls_R_factor_gt 0.0382
_refine_ls_shift/su_max 0.000
_refine_ls_shift/su_mean 0.000
_refine_ls_structure_factor_coef Fsqd
_refine_ls_weighting_details 'calc w=1/[\s^2^(Fo^2^)+(0.0684P)^2^+0.0963P] where P=(Fo^2^+2Fc^2^)/3'
_refine_ls_weighting_scheme calc
_refine_ls_wR_factor_gt 0.1088
_refine_ls_wR_factor_ref 0.1124
_reflns_number_gt 2378
_reflns_number_total 2641
_reflns_threshold_expression I>2\s(I)
_cod_data_source_file pv2567.cif
_cod_data_source_block I
_cod_database_code 2235950
_cod_database_fobs_code 2235950

loop_
_symmetry_equiv_pos_as_xyz
'x, y, z'
'-x, -y, -z'

loop_
_atom_site_type_symbol
_atom_site_label
_atom_site_fract_x
_atom_site_fract_y
_atom_site_fract_z
_atom_site_U_iso_or_equiv
_atom_site_adp_type
_atom_site_calc_flag
_atom_site_refinement_flags
_atom_site_occupancy
_atom_site_symmetry_multiplicity
_atom_site_disorder_assembly
_atom_site_disorder_group
S S1 1.01003(6) 0.58317(4) 0.33947(3) 0.04948(15) Uani d . 1 1 . .
N N1 0.6333(2) 0.59256(15) 0.20955(11) 0.0467(3) Uani d . 1 1 . .
N N2 0.33573(19) 0.33614(14) 0.09087(10) 0.0423(3) Uani d . 1 1 . .
N N3 0.1200(2) 0.26296(17) 0.00579(13) 0.0562(4) Uani d . 1 1 . .
H H3A 0.0589 0.3371 0.0081 0.084 Uiso calc PR 0.667 1 . .
H H3B 0.0330 0.1680 0.0228 0.084 Uiso calc PR 0.667 1 . .
H H3C 0.1328 0.2380 -0.0667 0.084 Uiso calc PR 0.667 1 . .
N N4 0.3265(2) 0.06821(16) 0.06949(12) 0.0537(3) Uani d . 1 1 . .
H H4 0.3922 0.0196 0.0911 0.064 Uiso calc R 1 1 . .
C C1 0.2976(3) 0.6054(2) 0.09622(16) 0.0554(4) Uani d . 1 1 . .
H H1A 0.3829 0.7246 0.1342 0.083 Uiso calc R 1 1 . .
H H1B 0.1612 0.5628 0.1181 0.083 Uiso calc R 1 1 . .
H H1C 0.2624 0.5908 0.0113 0.083 Uiso calc R 1 1 . .
C C2 0.4318(2) 0.50924(17) 0.13533(13) 0.0424(3) Uani d . 1 1 . .
C C4 0.4389(2) 0.22735(17) 0.12130(12) 0.0396(3) Uani d . 1 1 A .
C C5 0.7837(3) 0.07178(18) 0.24560(14) 0.0497(4) Uani d . 1 1 . .
H H5A 0.6800 0.0160 0.2872 0.060 Uiso d R 1 1 A .
H H5B 0.7192 0.0146 0.1627 0.060 Uiso d R 1 1 . .
C C3 1.3585(14) 0.1498(15) 0.4674(10) 0.0689(15) Uani d P 0.702(8) 1 A 1
H H3D 1.3159 0.0309 0.4658 0.103 Uiso calc PR 0.702(8) 1 A 1
H H3E 1.4308 0.2156 0.5482 0.103 Uiso calc PR 0.702(8) 1 A 1
H H3F 1.4600 0.1856 0.4206 0.103 Uiso calc PR 0.702(8) 1 A 1
C C6 1.0074(5) 0.0565(3) 0.2941(3) 0.0509(8) Uani d P 0.702(8) 1 A 1
H H6A 0.9744 -0.0599 0.3010 0.061 Uiso calc PR 0.702(8) 1 A 1
H H6B 1.0937 0.0813 0.2379 0.061 Uiso calc PR 0.702(8) 1 A 1
C C7 1.1470(4) 0.1779(3) 0.4152(3) 0.0477(8) Uani d P 0.702(8) 1 A 1
H H7A 1.0552 0.1574 0.4701 0.057 Uiso calc PR 0.702(8) 1 A 1
C C3' 1.355(4) 0.150(4) 0.435(2) 0.093(8) Uani d P 0.298(8) 1 A 2
H H3AA 1.5012 0.2346 0.4410 0.140 Uiso calc PR 0.298(8) 1 A 2
H H3AB 1.3436 0.0386 0.4057 0.140 Uiso calc PR 0.298(8) 1 A 2
H H3AC 1.3323 0.1576 0.5127 0.140 Uiso calc PR 0.298(8) 1 A 2
C C6' 0.9513(13) 0.0591(8) 0.3484(8) 0.057(2) Uani d P 0.298(8) 1 A 2
H H6AA 0.9204 0.0873 0.4226 0.068 Uiso calc PR 0.298(8) 1 A 2
H H6AB 0.9393 -0.0567 0.3371 0.068 Uiso calc PR 0.298(8) 1 A 2
C C7' 1.1840(11) 0.1812(8) 0.3536(8) 0.0525(18) Uani d P 0.298(8) 1 A 2
H H7AA 1.2031 0.1697 0.2737 0.063 Uiso calc PR 0.298(8) 1 A 2
C C8 1.2128(2) 0.3636(2) 0.40058(14) 0.0492(3) Uani d . 1 1 . .
H H8A 1.3251 0.3925 0.3595 0.059 Uiso d R 1 1 A .
H H8B 1.2756 0.4402 0.4780 0.059 Uiso d R 1 1 . .
C C9 0.7411(2) 0.49320(17) 0.24249(12) 0.0405(3) Uani d . 1 1 A .
C C10 0.6592(2) 0.31806(16) 0.20678(11) 0.0384(3) Uani d . 1 1 . .
C C11 0.8178(2) 0.25520(17) 0.25982(12) 0.0392(3) Uani d . 1 1 A .
C C12 1.0128(2) 0.38438(18) 0.33207(12) 0.0422(3) Uani d . 1 1 A .

loop_
_atom_site_aniso_label
_atom_site_aniso_U_11
_atom_site_aniso_U_22
_atom_site_aniso_U_33
_atom_site_aniso_U_12
_atom_site_aniso_U_13
_atom_site_aniso_U_23
S1 0.0383(2) 0.0365(2) 0.0568(2) 0.01117(15) -0.00373(15) 0.00092(15)
N1 0.0416(6) 0.0355(6) 0.0558(7) 0.0156(5) 0.0042(5) 0.0066(5)
N2 0.0323(6) 0.0381(6) 0.0484(6) 0.0129(5) 0.0015(5) 0.0078(5)
N3 0.0367(7) 0.0479(7) 0.0693(8) 0.0171(6) -0.0077(6) 0.0087(6)
N4 0.0418(7) 0.0370(6) 0.0655(8) 0.0139(5) -0.0062(6) 0.0039(5)
C1 0.0487(9) 0.0457(8) 0.0701(10) 0.0244(7) 0.0065(7) 0.0138(7)
C2 0.0394(7) 0.0385(7) 0.0481(7) 0.0165(6) 0.0100(6) 0.0113(6)
C4 0.0341(6) 0.0369(6) 0.0422(6) 0.0131(5) 0.0046(5) 0.0085(5)
C5 0.0458(8) 0.0382(7) 0.0546(8) 0.0165(6) -0.0012(6) 0.0078(6)
C3 0.045(2) 0.067(3) 0.088(4) 0.0301(18) -0.0069(19) 0.022(2)
C6 0.0469(13) 0.0476(12) 0.0571(18) 0.0251(11) 0.0064(11) 0.0077(11)
C7 0.0400(12) 0.0492(12) 0.0517(17) 0.0210(9) 0.0043(10) 0.0140(11)
C3' 0.078(8) 0.068(7) 0.115(17) 0.028(6) -0.012(8) 0.037(9)
C6' 0.058(4) 0.053(3) 0.058(4) 0.026(3) 0.006(3) 0.021(3)
C7' 0.051(3) 0.057(3) 0.055(4) 0.031(3) 0.010(3) 0.016(3)
C8 0.0351(7) 0.0485(8) 0.0543(8) 0.0154(6) 0.0010(6) 0.0085(6)
C9 0.0356(7) 0.0367(6) 0.0418(6) 0.0129(5) 0.0041(5) 0.0056(5)
C10 0.0352(7) 0.0359(7) 0.0383(6) 0.0127(5) 0.0053(5) 0.0071(5)
C11 0.0365(6) 0.0384(7) 0.0380(6) 0.0147(5) 0.0051(5) 0.0076(5)
C12 0.0358(7) 0.0413(7) 0.0436(7) 0.0149(6) 0.0046(5) 0.0077(5)

loop_
_atom_type_symbol
_atom_type_description
_atom_type_scat_dispersion_real
_atom_type_scat_dispersion_imag
_atom_type_scat_source
C C 0.0033 0.0016 'International Tables Vol C Tables 4.2.6.8 and 6.1.1.4'
H H 0.0000 0.0000 'International Tables Vol C Tables 4.2.6.8 and 6.1.1.4'
N N 0.0061 0.0033 'International Tables Vol C Tables 4.2.6.8 and 6.1.1.4'
S S 0.1246 0.1234 'International Tables Vol C Tables 4.2.6.8 and 6.1.1.4'

loop_
_geom_angle_atom_site_label_1
_geom_angle_atom_site_label_2
_geom_angle_atom_site_label_3
_geom_angle
C9 S1 C12 91.18(6)
C2 N1 C9 114.93(12)
C2 N2 C4 124.49(12)
C2 N2 N3 117.21(11)
C4 N2 N3 118.27(11)
N2 N3 H3A 109.5
N2 N3 H3B 109.5
H3A N3 H3B 109.5
N2 N3 H3C 109.5
H3A N3 H3C 109.5
H3B N3 H3C 109.5
C4 N4 H4 109.5
C2 C1 H1A 109.5
C2 C1 H1B 109.5
H1A C1 H1B 109.5
C2 C1 H1C 109.5
H1A C1 H1C 109.5
H1B C1 H1C 109.5
N1 C2 N2 123.07(13)
N1 C2 C1 119.13(13)
N2 C2 C1 117.80(13)
N4 C4 N2 116.33(12)
N4 C4 C10 130.93(12)
N2 C4 C10 112.74(11)
C11 C5 C6' 108.9(3)
C11 C5 C6 112.04(14)
C11 C5 H5A 109.1
C6' C5 H5A 82.6
C6 C5 H5A 109.5
C11 C5 H5B 109.2
C6' C5 H5B 133.9
C6 C5 H5B 109.0
H5A C5 H5B 108.0
C7 C6 C5 112.0(3)
C7 C6 H6A 109.2
C5 C6 H6A 109.2
C7 C6 H6B 109.2
C5 C6 H6B 109.2
H6A C6 H6B 107.9
C6 C7 C3 111.4(5)
C6 C7 C8 108.5(3)
C3 C7 C8 110.7(5)
C6 C7 H7A 108.7
C3 C7 H7A 108.7
C8 C7 H7A 108.7
C7' C3' H3AA 109.5
C7' C3' H3AB 109.5
H3AA C3' H3AB 109.5
C7' C3' H3AC 109.5
H3AA C3' H3AC 109.5
H3AB C3' H3AC 109.5
C7' C6' C5 109.0(7)
C7' C6' H6AA 109.9
C5 C6' H6AA 109.9
C7' C6' H6AB 109.9
C5 C6' H6AB 109.9
H6AA C6' H6AB 108.3
C3' C7' C6' 111.2(13)
C3' C7' C8 108.3(13)
C6' C7' C8 108.0(7)
C3' C7' H7AA 109.8
C6' C7' H7AA 109.8
C8 C7' H7AA 109.8
C12 C8 C7' 108.5(2)
C12 C8 C7 111.03(14)
C12 C8 H8A 109.5
C7' C8 H8A 82.4
C7 C8 H8A 109.6
C12 C8 H8B 109.5
C7' C8 H8B 133.9
C7 C8 H8B 109.2
H8A C8 H8B 108.1
N1 C9 C10 127.20(13)
N1 C9 S1 120.97(10)
C10 C9 S1 111.83(10)
C9 C10 C11 112.38(12)
C9 C10 C4 117.49(12)
C11 C10 C4 130.08(12)
C12 C11 C10 111.76(12)
C12 C11 C5 120.89(13)
C10 C11 C5 127.32(12)
C11 C12 C8 125.54(13)
C11 C12 S1 112.85(11)
C8 C12 S1 121.60(11)

loop_
_geom_bond_atom_site_label_1
_geom_bond_atom_site_label_2
_geom_bond_distance
S1 C9 1.7288(14)
S1 C12 1.7308(14)
N1 C2 1.3051(18)
N1 C9 1.3682(18)
N2 C2 1.3688(18)
N2 C4 1.4118(17)
N2 N3 1.4211(16)
N3 H3A 0.8900
N3 H3B 0.8900
N3 H3C 0.8900
N4 C4 1.2844(18)
N4 H4 0.7500
C1 C2 1.4933(19)
C1 H1A 0.9600
C1 H1B 0.9600
C1 H1C 0.9600
C4 C10 1.4465(17)
C5 C11 1.5067(19)
C5 C6' 1.513(6)
C5 C6 1.554(3)
C5 H5A 0.9600
C5 H5B 0.9601
C3 C7 1.548(8)
C3 H3D 0.9600
C3 H3E 0.9600
C3 H3F 0.9600
C6 C7 1.523(5)
C6 H6A 0.9700
C6 H6B 0.9700
C7 C8 1.549(3)
C7 H7A 0.9800
C3' C7' 1.47(2)
C3' H3AA 0.9600
C3' H3AB 0.9600
C3' H3AC 0.9600
C6' C7' 1.506(13)
C6' H6AA 0.9700
C6' H6AB 0.9700
C7' C8 1.538(6)
C7' H7AA 0.9800
C8 C12 1.5008(19)
C8 H8A 0.9599
C8 H8B 0.9600
C9 C10 1.3793(19)
C10 C11 1.4410(18)
C11 C12 1.3624(19)

loop_
_geom_hbond_atom_site_label_D
_geom_hbond_atom_site_label_H
_geom_hbond_atom_site_label_A
_geom_hbond_site_symmetry_A
_geom_hbond_distance_DH
_geom_hbond_distance_HA
_geom_hbond_distance_DA
_geom_hbond_angle_DHA
N3 H3B N4 2_555 0.890 2.400 3.117(2) 137
C5 H5B N4 2_655 0.960 2.668 3.587(2) 160

loop_
_geom_torsion_atom_site_label_1
_geom_torsion_atom_site_label_2
_geom_torsion_atom_site_label_3
_geom_torsion_atom_site_label_4
_geom_torsion
C9 N1 C2 N2 -1.5(2)
C9 N1 C2 C1 178.47(13)
C4 N2 C2 N1 1.5(2)
N3 N2 C2 N1 -176.67(13)
C4 N2 C2 C1 -178.53(13)
N3 N2 C2 C1 3.3(2)
C2 N2 C4 N4 -178.75(14)
N3 N2 C4 N4 -0.62(19)
C2 N2 C4 C10 0.71(19)
N3 N2 C4 C10 178.83(12)
C11 C5 C6 C7 45.4(4)
C6' C5 C6 C7 -45.0(5)
C5 C6 C7 C3 174.9(5)
C5 C6 C7 C8 -63.1(4)
C11 C5 C6' C7' -55.1(9)
C6 C5 C6' C7' 46.4(7)
C5 C6' C7' C3' -168.6(14)
C5 C6' C7' C8 72.8(10)
C3' C7' C8 C12 -169.0(12)
C6' C7' C8 C12 -48.4(8)
C3' C7' C8 C7 -68.8(13)
C6' C7' C8 C7 51.8(7)
C6 C7 C8 C12 48.3(3)
C3 C7 C8 C12 170.8(5)
C6 C7 C8 C7' -42.9(5)
C3 C7 C8 C7' 79.6(7)
C2 N1 C9 C10 -0.6(2)
C2 N1 C9 S1 179.55(10)
C12 S1 C9 N1 179.87(12)
C12 S1 C9 C10 0.01(11)
N1 C9 C10 C11 -179.52(13)
S1 C9 C10 C11 0.34(15)
N1 C9 C10 C4 2.7(2)
S1 C9 C10 C4 -177.40(10)
N4 C4 C10 C9 176.81(15)
N2 C4 C10 C9 -2.54(18)
N4 C4 C10 C11 -0.5(3)
N2 C4 C10 C11 -179.81(13)
C9 C10 C11 C12 -0.62(17)
C4 C10 C11 C12 176.76(13)
C9 C10 C11 C5 177.34(13)
C4 C10 C11 C5 -5.3(2)
C6' C5 C11 C12 18.5(5)
C6 C5 C11 C12 -14.3(3)
C6' C5 C11 C10 -159.3(5)
C6 C5 C11 C10 167.9(2)
C10 C11 C12 C8 -179.79(13)
C5 C11 C12 C8 2.1(2)
C10 C11 C12 S1 0.63(16)
C5 C11 C12 S1 -177.49(11)
C7' C8 C12 C11 13.1(5)
C7 C8 C12 C11 -19.6(3)
C7' C8 C12 S1 -167.3(4)
C7 C8 C12 S1 159.94(19)
C9 S1 C12 C11 -0.37(11)
C9 S1 C12 C8 -179.97(13)
